data_4319883
loop_
_publ_author_name
'Tim J. Brunker'
'Tony Hascall'
'Andrew R. Cowley'
'Leigh H. Rees'
'Dermot O'Hare'

_publ_contact_author
;
Prof. Dermot O'Hare
Inorganic Chemistry Laboratory
University of Oxford
South Parks Rd.
Oxford
OX1 3QR
;
_publ_contact_author_email 'dermot.ohare@chem.ox.ac.uk '
_publ_contact_author_fax ' +44 1865 272 690 '
_publ_contact_author_phone ' +44 1865 272 658 '
_publ_section_title
;
 Variable Coordination Modes of
 Hydrotris(3-isopropyl-4-bromopyrazolyl)borate (Tp') in Fe(II), Mn(II),
 Cr(II), and Cr(III) Complexes: Formation of MTp'Cl (M = Fe and Mn),
 Structural Isomerism in CrTp'2, and the Observation of Tp'- as an
 Uncoordinated Anion
;
_journal_name_full 'Inorganic Chemistry'
_journal_page_first 3170
_journal_page_last 3176
_journal_paper_doi 10.1021/ic010125k
_journal_volume 40
_journal_year 2001
_chemical_formula_moiety 'C18 H25 B1 Br3 Cl1 Cr1 N6'
_chemical_formula_sum 'C38.5 H56 B2 Br6 Cr N12'
_chemical_formula_weight 1240.03
_chemical_name_systematic
;
  ?
;
_space_group_IT_number 2
_symmetry_cell_setting triclinic
_symmetry_space_group_name_Hall '-P 1'
_symmetry_space_group_name_H-M 'P -1'
_atom_sites_solution_hydrogens geom
_atom_sites_solution_primary direct
_atom_sites_solution_secondary difmap
_audit_conform_dict_location ftp://ftp.iucr.org/cifdics/cif_core.dic
_audit_conform_dict_name cif_core.dic
_audit_conform_dict_version 2.1
_audit_creation_date 2001-01-24T15:18:48-00:00
_audit_creation_method 'WinGX routine CIF_UPDATE'
_cell_angle_alpha 98.032(4)
_cell_angle_beta 105.392(3)
_cell_angle_gamma 101.759(3)
_cell_formula_units_Z 2
_cell_length_a 12.9820(8)
_cell_length_b 13.0650(9)
_cell_length_c 15.9270(7)
_cell_measurement_reflns_used 0
_cell_measurement_temperature 150(2)
_cell_measurement_theta_max 0
_cell_measurement_theta_min 0
_cell_volume 2495.5(3)
_computing_molecular_graphics 'Ortep-3 for Windows (Farrugia, 1997)'
_computing_publication_material 'WinGX publication routines (Farrugia, 1998)'
_computing_structure_refinement 'SHELXL-97 (Sheldrick, 1997)'
_diffrn_ambient_temperature 150(2)
_diffrn_measured_fraction_theta_full 0.914
_diffrn_measured_fraction_theta_max 0.914
_diffrn_radiation_monochromator graphite
_diffrn_radiation_type MoK\a
_diffrn_radiation_wavelength 0.71073
_diffrn_reflns_av_R_equivalents 0
_diffrn_reflns_av_unetI/netI 0.0576
_diffrn_reflns_limit_h_max 15
_diffrn_reflns_limit_h_min -16
_diffrn_reflns_limit_k_max 16
_diffrn_reflns_limit_k_min -16
_diffrn_reflns_limit_l_max 19
_diffrn_reflns_limit_l_min 0
_diffrn_reflns_number 9361
_diffrn_reflns_theta_full 26.41
_diffrn_reflns_theta_max 26.41
_diffrn_reflns_theta_min 1.63
_exptl_absorpt_coefficient_mu 5.074
_exptl_absorpt_correction_T_max 0.4041
_exptl_absorpt_correction_T_min 0.3108
_exptl_absorpt_correction_type refdelf
_exptl_absorpt_process_details
;
  ?
;
_exptl_crystal_colour blue
_exptl_crystal_density_diffrn 1.65
_exptl_crystal_density_method 'not measured'
_exptl_crystal_description prism
_exptl_crystal_F_000 1230
_exptl_crystal_size_max 0.2
_exptl_crystal_size_mid 0.2
_exptl_crystal_size_min 0.2
_refine_diff_density_max 0.984
_refine_diff_density_min -0.872
_refine_diff_density_rms 0.089
_refine_ls_extinction_coef 0.00000(19)
_refine_ls_extinction_expression Fc^*^=kFc[1+0.001xFc^2^\l^3^/sin(2\q)]^-1/4^
_refine_ls_extinction_method SHELXL
_refine_ls_goodness_of_fit_ref 1.006
_refine_ls_hydrogen_treatment mixed
_refine_ls_matrix_type full
_refine_ls_number_parameters 562
_refine_ls_number_reflns 9361
_refine_ls_number_restraints 0
_refine_ls_restrained_S_all 1.006
_refine_ls_R_factor_all 0.0729
_refine_ls_R_factor_gt 0.0417
_refine_ls_shift/su_max 0.165
_refine_ls_shift/su_mean 0
_refine_ls_structure_factor_coef Fsqd
_refine_ls_weighting_details
; calc
  [1.00000+0.00000exp(0.00(sin\q/\l)^2^)]/
    [\s^2^(Fo^2^)+0.0000+0.0000*P+(0.0570P)^2^+0.0400sin\q/\l]
  where P = 0.33333Fo^2^ + 0.66667Fc^2^
;
_refine_ls_weighting_scheme calc
_refine_ls_wR_factor_gt 0.1007
_refine_ls_wR_factor_ref 0.1108
_reflns_number_gt 6175
_reflns_number_total 9361
_reflns_threshold_expression >2sigma(I)
_cod_data_source_file ic010125k_5.cif
_cod_data_source_block tjb1
_cod_original_formula_sum 'C38.50 H56 B2 Br6 Cr N12'
_cod_database_code 4319883
_exptl_absorpt_factor_mur 1.014
_exptl_absorpt_correction_t_ave 0.3579

loop_
_symmetry_equiv_pos_as_xyz
'x, y, z'
'-x, -y, -z'

loop_
_atom_site_label
_atom_site_type_symbol
_atom_site_fract_x
_atom_site_fract_y
_atom_site_fract_z
_atom_site_U_iso_or_equiv
_atom_site_adp_type
_atom_site_occupancy
_atom_site_symmetry_multiplicity
_atom_site_calc_flag
_atom_site_refinement_flags
_atom_site_disorder_assembly
_atom_site_disorder_group
Cr Cr 0.14353(5) 0.27461(5) 0.79319(4) 0.03024(16) Uani 1 1 d . . .
Br1 Br 0.45395(4) 0.58118(4) 1.13954(3) 0.04962(14) Uani 1 1 d . . .
Br2 Br 0.42676(6) 0.32179(6) 0.55379(5) 0.0876(2) Uani 1 1 d . . .
Br3 Br -0.16318(5) 0.59501(5) 0.68257(4) 0.06531(19) Uani 1 1 d . . .
Br4 Br -0.18431(5) 0.04899(5) 0.42363(3) 0.06894(19) Uani 1 1 d . . .
Br5 Br -0.13025(5) 0.26378(5) 1.04005(4) 0.06896(19) Uani 1 1 d . . .
Br6 Br 0.31208(5) -0.16376(4) 0.80178(4) 0.05789(16) Uani 1 1 d . . .
N11 N 0.2502(3) 0.3985(3) 0.9028(2) 0.0324(8) Uani 1 1 d . . .
N12 N 0.2777(3) 0.4972(3) 0.8816(2) 0.0354(8) Uani 1 1 d . . .
N21 N 0.2523(3) 0.3330(3) 0.7269(2) 0.0343(8) Uani 1 1 d . . .
N22 N 0.2820(3) 0.4397(3) 0.7270(2) 0.0365(8) Uani 1 1 d . . .
N31 N 0.0475(3) 0.4115(3) 0.7595(2) 0.0384(8) Uani 1 1 d . . .
N32 N 0.1178(3) 0.5024(3) 0.7540(2) 0.0381(8) Uani 1 1 d . . .
N41 N 0.0224(3) 0.1721(3) 0.6736(2) 0.0320(8) Uani 1 1 d . . .
N42 N -0.0415(3) 0.0814(3) 0.6846(2) 0.0338(8) Uani 1 1 d . . .
N51 N 0.0385(3) 0.2224(3) 0.8651(2) 0.0318(8) Uani 1 1 d . . .
N52 N -0.0264(3) 0.1213(3) 0.8476(2) 0.0305(7) Uani 1 1 d . . .
N61 N 0.1931(3) 0.1004(3) 0.8109(2) 0.0321(8) Uani 1 1 d . . .
N62 N 0.0994(3) 0.0203(3) 0.7929(2) 0.0314(8) Uani 1 1 d . . .
C11 C 0.3011(3) 0.4103(3) 0.9901(3) 0.0360(10) Uani 1 1 d . . .
C12 C 0.3607(3) 0.5168(3) 1.0248(3) 0.0361(10) Uani 1 1 d . . .
C13 C 0.3424(4) 0.5675(3) 0.9548(3) 0.0377(10) Uani 1 1 d . . .
H13 H 0.3712 0.6413 0.9579 0.045 Uiso 1 1 calc R . .
C14 C 0.2936(4) 0.3161(4) 1.0359(3) 0.0406(10) Uani 1 1 d . . .
H14 H 0.2449 0.2516 0.9906 0.049 Uiso 1 1 calc R . .
C15 C 0.2420(4) 0.3320(4) 1.1106(3) 0.0533(13) Uani 1 1 d . . .
H15A H 0.2361 0.2686 1.1371 0.08 Uiso 1 1 calc R . .
H15B H 0.1683 0.3431 1.0866 0.08 Uiso 1 1 calc R . .
H15C H 0.2885 0.3946 1.1562 0.08 Uiso 1 1 calc R . .
C16 C 0.4073(4) 0.2956(4) 1.0696(3) 0.0518(12) Uani 1 1 d . . .
H16A H 0.4012 0.2329 1.097 0.078 Uiso 1 1 calc R . .
H16B H 0.4569 0.358 1.1138 0.078 Uiso 1 1 calc R . .
H16C H 0.437 0.2826 1.0197 0.078 Uiso 1 1 calc R . .
C21 C 0.2969(4) 0.2842(4) 0.6730(3) 0.0430(11) Uani 1 1 d . . .
H21 H 0.2909 0.2095 0.6612 0.052 Uiso 1 1 calc R . .
C22 C 0.3536(4) 0.3580(4) 0.6364(3) 0.0466(12) Uani 1 1 d . . .
C23 C 0.3451(4) 0.4573(4) 0.6716(3) 0.0422(11) Uani 1 1 d . . .
C24 C 0.3865(4) 0.5662(4) 0.6555(4) 0.0592(14) Uani 1 1 d . . .
H24 H 0.3814 0.6189 0.7052 0.071 Uiso 1 1 calc R . .
C25 C 0.3110(6) 0.5819(6) 0.5698(6) 0.120(3) Uani 1 1 d . . .
H25A H 0.3387 0.6533 0.5599 0.181 Uiso 1 1 calc R . .
H25B H 0.2362 0.5744 0.5745 0.181 Uiso 1 1 calc R . .
H25C H 0.3095 0.528 0.5198 0.181 Uiso 1 1 calc R . .
C26 C 0.5057(5) 0.5912(6) 0.6565(5) 0.095(2) Uani 1 1 d . . .
H26A H 0.5327 0.6681 0.6614 0.142 Uiso 1 1 calc R . .
H26B H 0.5115 0.5525 0.6014 0.142 Uiso 1 1 calc R . .
H26C H 0.5502 0.5691 0.7075 0.142 Uiso 1 1 calc R . .
C31 C -0.0544(4) 0.4261(4) 0.7355(3) 0.0417(11) Uani 1 1 d . . .
C32 C -0.0486(4) 0.5274(4) 0.7164(3) 0.0427(11) Uani 1 1 d . . .
C33 C 0.0597(4) 0.5728(4) 0.7272(3) 0.0421(11) Uani 1 1 d . . .
H33 H 0.0888 0.6415 0.7176 0.051 Uiso 1 1 calc R . .
C34 C -0.1508(4) 0.3416(4) 0.7395(4) 0.0565(14) Uani 1 1 d . . .
H34 H -0.122 0.2796 0.7563 0.068 Uiso 1 1 calc R . .
C35 C -0.1978(5) 0.3829(5) 0.8123(5) 0.082(2) Uani 1 1 d . . .
H35A H -0.2479 0.323 0.8236 0.123 Uiso 1 1 calc R . .
H35B H -0.2384 0.4352 0.793 0.123 Uiso 1 1 calc R . .
H35C H -0.1373 0.4167 0.8671 0.123 Uiso 1 1 calc R . .
C36 C -0.2407(5) 0.3010(5) 0.6509(5) 0.0776(18) Uani 1 1 d . . .
H36A H -0.3006 0.2465 0.6573 0.116 Uiso 1 1 calc R . .
H36B H -0.2101 0.2699 0.6064 0.116 Uiso 1 1 calc R . .
H36C H -0.2695 0.3605 0.6317 0.116 Uiso 1 1 calc R . .
C41 C -0.0157(4) 0.1787(3) 0.5874(3) 0.0373(10) Uani 1 1 d . . .
C42 C -0.1028(4) 0.0899(4) 0.5452(3) 0.0454(11) Uani 1 1 d . . .
C43 C -0.1174(4) 0.0311(4) 0.6073(3) 0.0398(10) Uani 1 1 d . . .
H43 H -0.1717 -0.0339 0.5974 0.048 Uiso 1 1 calc R . .
C44 C 0.0368(4) 0.2667(4) 0.5494(3) 0.0441(11) Uani 1 1 d . . .
H44 H 0.0969 0.3179 0.5995 0.053 Uiso 1 1 calc R . .
C45 C 0.0901(5) 0.2232(4) 0.4825(3) 0.0576(14) Uani 1 1 d . . .
H45A H 0.1344 0.2828 0.466 0.086 Uiso 1 1 calc R . .
H45B H 0.0324 0.1793 0.4293 0.086 Uiso 1 1 calc R . .
H45C H 0.1378 0.1796 0.5092 0.086 Uiso 1 1 calc R . .
C46 C -0.0438(5) 0.3293(4) 0.5075(3) 0.0580(14) Uani 1 1 d . . .
H46A H -0.0057 0.3848 0.4829 0.087 Uiso 1 1 calc R . .
H46B H -0.0718 0.3625 0.553 0.087 Uiso 1 1 calc R . .
H46C H -0.1057 0.2806 0.4597 0.087 Uiso 1 1 calc R . .
C51 C 0.0120(4) 0.2796(4) 0.9285(3) 0.0404(10) Uani 1 1 d . . .
H51 H 0.0436 0.3535 0.9534 0.048 Uiso 1 1 calc R . .
C52 C -0.0686(4) 0.2143(4) 0.9523(3) 0.0413(11) Uani 1 1 d . . .
C53 C -0.0939(3) 0.1149(4) 0.9001(3) 0.0359(10) Uani 1 1 d . . .
C54 C -0.1772(4) 0.0141(4) 0.8946(3) 0.0456(11) Uani 1 1 d . . .
H54 H -0.1649 -0.0438 0.8531 0.055 Uiso 1 1 calc R . .
C55 C -0.2919(5) 0.0240(8) 0.8547(8) 0.170(5) Uani 1 1 d . . .
H55A H -0.2978 0.046 0.7976 0.255 Uiso 1 1 calc R . .
H55B H -0.3086 0.0775 0.8952 0.255 Uiso 1 1 calc R . .
H55C H -0.3445 -0.0452 0.8451 0.255 Uiso 1 1 calc R . .
C56 C -0.1663(6) -0.0206(5) 0.9807(4) 0.088(2) Uani 1 1 d . . .
H56A H -0.0923 -0.0314 1.0038 0.132 Uiso 1 1 calc R . .
H56B H -0.2218 -0.0877 0.9717 0.132 Uiso 1 1 calc R . .
H56C H -0.1777 0.0344 1.0233 0.132 Uiso 1 1 calc R . .
C61 C 0.2777(3) 0.0533(3) 0.8180(3) 0.0322(9) Uani 1 1 d . . .
C62 C 0.2350(4) -0.0562(3) 0.8029(3) 0.0358(10) Uani 1 1 d . . .
C63 C 0.1242(4) -0.0746(3) 0.7867(3) 0.0351(9) Uani 1 1 d . . .
H63 H 0.0733 -0.1425 0.7733 0.042 Uiso 1 1 calc R . .
C64 C 0.3943(3) 0.1195(4) 0.8417(3) 0.0374(10) Uani 1 1 d . . .
H64 H 0.3931 0.1965 0.8527 0.045 Uiso 1 1 calc R . .
C65 C 0.4669(4) 0.0988(4) 0.9264(3) 0.0534(13) Uani 1 1 d . . .
H65A H 0.5397 0.1493 0.9443 0.08 Uiso 1 1 calc R . .
H65B H 0.4752 0.0256 0.9156 0.08 Uiso 1 1 calc R . .
H65C H 0.4326 0.108 0.9739 0.08 Uiso 1 1 calc R . .
C66 C 0.4460(4) 0.1003(4) 0.7659(3) 0.0480(12) Uani 1 1 d . . .
H66A H 0.5208 0.147 0.7833 0.072 Uiso 1 1 calc R . .
H66B H 0.4008 0.1162 0.7118 0.072 Uiso 1 1 calc R . .
H66C H 0.4493 0.0255 0.7544 0.072 Uiso 1 1 calc R . .
B1 B 0.2436(5) 0.5180(4) 0.7867(3) 0.0392(12) Uani 1 1 d . . .
B2 B -0.0174(4) 0.0385(4) 0.7722(3) 0.0324(10) Uani 1 1 d . . .
C01 C 0.5026(15) 0.9002(11) 0.5823(13) 0.205(8) Uani 0.5 1 d P A 1
H01A H 0.4513 0.9249 0.6118 0.246 Uiso 0.5 1 calc PR A 1
H01B H 0.4639 0.8298 0.5424 0.246 Uiso 0.5 1 calc PR A 1
C03 C 0.598(3) 0.892(3) 0.646(3) 0.29(3) Uani 0.5 1 d P A 1
H03A H 0.5771 0.8409 0.6816 0.437 Uiso 0.5 1 calc PR A 1
H03B H 0.6352 0.9626 0.6854 0.437 Uiso 0.5 1 calc PR A 1
H03C H 0.6483 0.8686 0.616 0.437 Uiso 0.5 1 calc PR A 1
C01A C 0.5026(15) 0.9002(11) 0.5823(13) 0.205(8) Uani 0.5 1 d P A 2
H01C H 0.5665 0.8821 0.6199 0.308 Uiso 0.5 1 calc PR A 2
H01D H 0.4529 0.8354 0.541 0.308 Uiso 0.5 1 calc PR A 2
H01E H 0.4633 0.9313 0.6197 0.308 Uiso 0.5 1 calc PR A 2
C02 C 0.5415(13) 0.9809(13) 0.5294(14) 0.225(9) Uani 1 1 d . . .
H02A H 0.5949 1.0436 0.5724 0.271 Uiso 1 1 calc R A 1
H02B H 0.5823 0.9482 0.4932 0.271 Uiso 1 1 calc R A 1
H1 H -0.077(3) -0.039(3) 0.763(2) 0.030(10) Uiso 1 1 d . . .
H2 H 0.284(4) 0.600(4) 0.787(3) 0.049(13) Uiso 1 1 d . . .

loop_
_atom_site_aniso_label
_atom_site_aniso_U_11
_atom_site_aniso_U_22
_atom_site_aniso_U_33
_atom_site_aniso_U_23
_atom_site_aniso_U_13
_atom_site_aniso_U_12
Cr 0.0377(4) 0.0290(4) 0.0280(3) 0.0052(3) 0.0169(3) 0.0084(3)
Br1 0.0475(3) 0.0471(3) 0.0442(3) -0.0068(2) 0.0127(2) 0.0025(2)
Br2 0.1090(5) 0.1141(6) 0.0854(4) 0.0331(4) 0.0787(4) 0.0543(5)
Br3 0.0736(4) 0.0818(4) 0.0771(4) 0.0456(3) 0.0433(3) 0.0529(3)
Br4 0.0822(4) 0.0724(4) 0.0317(2) 0.0069(2) -0.0031(3) 0.0040(3)
Br5 0.0944(5) 0.0737(4) 0.0713(4) 0.0197(3) 0.0639(3) 0.0379(3)
Br6 0.0625(3) 0.0373(3) 0.0846(4) 0.0134(2) 0.0284(3) 0.0275(3)
N11 0.039(2) 0.0290(19) 0.0299(17) 0.0022(14) 0.0175(15) 0.0040(16)
N12 0.044(2) 0.0251(19) 0.0410(19) 0.0052(15) 0.0240(17) 0.0041(16)
N21 0.042(2) 0.035(2) 0.0357(18) 0.0121(15) 0.0218(16) 0.0148(17)
N22 0.040(2) 0.035(2) 0.042(2) 0.0124(16) 0.0219(17) 0.0118(17)
N31 0.039(2) 0.034(2) 0.049(2) 0.0114(16) 0.0221(17) 0.0126(17)
N32 0.047(2) 0.034(2) 0.045(2) 0.0122(16) 0.0267(18) 0.0155(18)
N41 0.041(2) 0.0307(19) 0.0280(17) 0.0061(14) 0.0121(15) 0.0145(16)
N42 0.038(2) 0.033(2) 0.0315(17) 0.0061(15) 0.0141(15) 0.0066(16)
N51 0.040(2) 0.0298(19) 0.0301(17) 0.0068(14) 0.0184(15) 0.0093(16)
N52 0.0326(18) 0.037(2) 0.0271(16) 0.0100(14) 0.0151(14) 0.0100(16)
N61 0.0346(19) 0.033(2) 0.0315(17) 0.0081(14) 0.0120(15) 0.0105(16)
N62 0.037(2) 0.0293(19) 0.0317(17) 0.0096(14) 0.0146(15) 0.0097(16)
C11 0.036(2) 0.040(3) 0.034(2) 0.0004(18) 0.0187(19) 0.008(2)
C12 0.036(2) 0.036(2) 0.036(2) -0.0005(18) 0.0160(19) 0.008(2)
C13 0.038(2) 0.028(2) 0.047(2) -0.0013(19) 0.022(2) 0.0037(19)
C14 0.051(3) 0.036(3) 0.034(2) 0.0041(18) 0.019(2) 0.003(2)
C15 0.056(3) 0.063(3) 0.039(2) 0.004(2) 0.023(2) 0.002(3)
C16 0.059(3) 0.045(3) 0.054(3) 0.009(2) 0.022(3) 0.013(2)
C21 0.054(3) 0.050(3) 0.039(2) 0.011(2) 0.024(2) 0.028(2)
C22 0.048(3) 0.068(3) 0.045(3) 0.022(2) 0.034(2) 0.028(3)
C23 0.045(3) 0.055(3) 0.039(2) 0.022(2) 0.021(2) 0.019(2)
C24 0.061(3) 0.060(3) 0.065(3) 0.030(3) 0.031(3) 0.006(3)
C25 0.095(6) 0.093(6) 0.154(8) 0.087(5) -0.010(5) 0.003(4)
C26 0.068(4) 0.116(6) 0.094(5) 0.052(4) 0.028(4) -0.013(4)
C31 0.047(3) 0.046(3) 0.042(2) 0.012(2) 0.025(2) 0.019(2)
C32 0.050(3) 0.051(3) 0.045(3) 0.020(2) 0.028(2) 0.029(2)
C33 0.063(3) 0.040(3) 0.039(2) 0.0134(19) 0.027(2) 0.027(2)
C34 0.050(3) 0.051(3) 0.088(4) 0.031(3) 0.035(3) 0.024(3)
C35 0.081(4) 0.094(5) 0.121(5) 0.063(4) 0.074(4) 0.047(4)
C36 0.052(4) 0.073(4) 0.107(5) 0.029(4) 0.019(3) 0.013(3)
C41 0.048(3) 0.039(3) 0.029(2) 0.0071(18) 0.011(2) 0.022(2)
C42 0.049(3) 0.052(3) 0.029(2) 0.003(2) 0.007(2) 0.010(2)
C43 0.040(3) 0.044(3) 0.031(2) 0.0052(19) 0.0066(19) 0.008(2)
C44 0.059(3) 0.044(3) 0.035(2) 0.015(2) 0.016(2) 0.019(2)
C45 0.077(4) 0.062(4) 0.045(3) 0.019(2) 0.031(3) 0.020(3)
C46 0.080(4) 0.053(3) 0.046(3) 0.022(2) 0.012(3) 0.030(3)
C51 0.049(3) 0.037(3) 0.043(2) 0.0066(19) 0.026(2) 0.013(2)
C52 0.051(3) 0.052(3) 0.035(2) 0.012(2) 0.027(2) 0.022(2)
C53 0.032(2) 0.045(3) 0.038(2) 0.0140(19) 0.0161(19) 0.013(2)
C54 0.044(3) 0.047(3) 0.048(3) 0.010(2) 0.020(2) 0.007(2)
C55 0.026(4) 0.165(9) 0.298(14) 0.138(9) -0.006(5) -0.009(4)
C56 0.122(6) 0.075(4) 0.061(4) 0.030(3) 0.032(4) -0.006(4)
C61 0.032(2) 0.037(2) 0.032(2) 0.0083(17) 0.0127(17) 0.0133(19)
C62 0.044(3) 0.028(2) 0.040(2) 0.0076(18) 0.014(2) 0.018(2)
C63 0.043(3) 0.029(2) 0.037(2) 0.0088(17) 0.0165(19) 0.0106(19)
C64 0.036(2) 0.036(2) 0.042(2) 0.0075(19) 0.0109(19) 0.014(2)
C65 0.051(3) 0.051(3) 0.055(3) 0.005(2) 0.007(2) 0.021(3)
C66 0.040(3) 0.050(3) 0.062(3) 0.017(2) 0.022(2) 0.017(2)
B1 0.048(3) 0.033(3) 0.044(3) 0.013(2) 0.023(2) 0.009(2)
B2 0.037(3) 0.030(3) 0.034(2) 0.010(2) 0.015(2) 0.008(2)
C01 0.250(18) 0.106(10) 0.28(2) -0.038(11) 0.185(17) 0.012(11)
C03 0.20(3) 0.25(4) 0.29(5) -0.01(3) -0.03(3) -0.06(3)
C01A 0.250(18) 0.106(10) 0.28(2) -0.038(11) 0.185(17) 0.012(11)
C02 0.170(18) 0.123(12) 0.35(3) -0.028(14) 0.087(19) 0.016(11)

loop_
_atom_type_symbol
_atom_type_description
_atom_type_scat_dispersion_real
_atom_type_scat_dispersion_imag
_atom_type_scat_source
C C 0.0033 0.0016 'International Tables Vol C Tables 4.2.6.8 and 6.1.1.4'
H H 0 0 'International Tables Vol C Tables 4.2.6.8 and 6.1.1.4'
B B 0.0013 0.0007 'International Tables Vol C Tables 4.2.6.8 and 6.1.1.4'
Br Br -0.2901 2.4595 'International Tables Vol C Tables 4.2.6.8 and 6.1.1.4'
Cr Cr 0.3209 0.6236 'International Tables Vol C Tables 4.2.6.8 and 6.1.1.4'
N N 0.0061 0.0033 'International Tables Vol C Tables 4.2.6.8 and 6.1.1.4'

loop_
_geom_angle_atom_site_label_1
_geom_angle_atom_site_label_2
_geom_angle_atom_site_label_3
_geom_angle
_geom_angle_site_symmetry_1
_geom_angle_site_symmetry_3
_geom_angle_publ_flag
N21 Cr N51 177.13(14) . . ?
N21 Cr N11 84.15(13) . . ?
N51 Cr N11 93.01(13) . . ?
N21 Cr N41 94.10(13) . . ?
N51 Cr N41 88.63(13) . . ?
N11 Cr N41 169.52(12) . . ?
N21 Cr N31 89.73(13) . . ?
N51 Cr N31 89.58(12) . . ?
N11 Cr N31 83.39(13) . . ?
N41 Cr N31 86.27(12) . . ?
N21 Cr N61 99.55(12) . . ?
N51 Cr N61 81.71(12) . . ?
N11 Cr N61 109.23(12) . . ?
N41 Cr N61 81.25(11) . . ?
N31 Cr N61 164.91(12) . . ?
C11 N11 N12 106.8(3) . . ?
C11 N11 Cr 138.6(3) . . ?
N12 N11 Cr 114.6(2) . . ?
C13 N12 N11 109.1(3) . . ?
C13 N12 B1 126.7(4) . . ?
N11 N12 B1 124.1(3) . . ?
C21 N21 N22 107.0(3) . . ?
C21 N21 Cr 131.7(3) . . ?
N22 N21 Cr 121.1(2) . . ?
C23 N22 N21 110.3(3) . . ?
C23 N22 B1 131.1(4) . . ?
N21 N22 B1 118.7(3) . . ?
C31 N31 N32 106.9(3) . . ?
C31 N31 Cr 141.2(3) . . ?
N32 N31 Cr 111.5(2) . . ?
C33 N32 N31 109.6(4) . . ?
C33 N32 B1 129.1(4) . . ?
N31 N32 B1 120.8(3) . . ?
C41 N41 N42 107.2(3) . . ?
C41 N41 Cr 135.9(3) . . ?
N42 N41 Cr 116.5(2) . . ?
C43 N42 N41 109.9(3) . . ?
C43 N42 B2 126.3(4) . . ?
N41 N42 B2 123.4(3) . . ?
C51 N51 N52 106.9(3) . . ?
C51 N51 Cr 128.6(3) . . ?
N52 N51 Cr 124.2(2) . . ?
N51 N52 C53 110.1(3) . . ?
N51 N52 B2 118.0(3) . . ?
C53 N52 B2 131.7(4) . . ?
C61 N61 N62 106.7(3) . . ?
C61 N61 Cr 142.1(3) . . ?
N62 N61 Cr 110.1(2) . . ?
C63 N62 N61 109.9(3) . . ?
C63 N62 B2 126.1(4) . . ?
N61 N62 B2 123.6(3) . . ?
N11 C11 C12 109.2(4) . . ?
N11 C11 C14 121.4(4) . . ?
C12 C11 C14 129.4(4) . . ?
C13 C12 C11 105.6(4) . . ?
C13 C12 Br1 124.7(3) . . ?
C11 C12 Br1 129.6(3) . . ?
N12 C13 C12 109.3(4) . . ?
C11 C14 C15 111.8(4) . . ?
C11 C14 C16 110.0(4) . . ?
C15 C14 C16 111.4(4) . . ?
N21 C21 C22 109.7(4) . . ?
C23 C22 C21 107.5(4) . . ?
C23 C22 Br2 128.8(4) . . ?
C21 C22 Br2 123.6(4) . . ?
N22 C23 C22 105.5(4) . . ?
N22 C23 C24 122.4(4) . . ?
C22 C23 C24 132.0(4) . . ?
C23 C24 C26 113.9(5) . . ?
C23 C24 C25 110.1(5) . . ?
C26 C24 C25 111.6(5) . . ?
N31 C31 C32 109.0(4) . . ?
N31 C31 C34 119.8(4) . . ?
C32 C31 C34 131.0(4) . . ?
C33 C32 C31 106.9(4) . . ?
C33 C32 Br3 124.2(3) . . ?
C31 C32 Br3 128.9(4) . . ?
N32 C33 C32 107.6(4) . . ?
C31 C34 C36 113.0(4) . . ?
C31 C34 C35 110.6(5) . . ?
C36 C34 C35 110.8(5) . . ?
N41 C41 C42 107.7(4) . . ?
N41 C41 C44 122.7(4) . . ?
C42 C41 C44 129.5(4) . . ?
C43 C42 C41 107.6(4) . . ?
C43 C42 Br4 124.2(4) . . ?
C41 C42 Br4 128.1(4) . . ?
N42 C43 C42 107.6(4) . . ?
C41 C44 C45 110.7(4) . . ?
C41 C44 C46 112.8(4) . . ?
C45 C44 C46 110.6(4) . . ?
N51 C51 C52 109.1(4) . . ?
C53 C52 C51 107.7(4) . . ?
C53 C52 Br5 129.4(4) . . ?
C51 C52 Br5 122.9(4) . . ?
N52 C53 C52 106.1(4) . . ?
N52 C53 C54 122.7(4) . . ?
C52 C53 C54 131.1(4) . . ?
C56 C54 C55 110.6(6) . . ?
C56 C54 C53 114.1(4) . . ?
C55 C54 C53 110.6(5) . . ?
N61 C61 C62 108.2(4) . . ?
N61 C61 C64 120.6(4) . . ?
C62 C61 C64 131.2(4) . . ?
C63 C62 C61 107.5(4) . . ?
C63 C62 Br6 124.6(3) . . ?
C61 C62 Br6 127.9(3) . . ?
N62 C63 C62 107.7(4) . . ?
C61 C64 C65 111.3(4) . . ?
C61 C64 C66 112.3(4) . . ?
C65 C64 C66 109.4(4) . . ?
N12 B1 N32 109.5(4) . . ?
N12 B1 N22 107.8(4) . . ?
N32 B1 N22 111.6(4) . . ?
N62 B2 N52 111.2(3) . . ?
N62 B2 N42 108.0(3) . . ?
N52 B2 N42 108.9(3) . . ?
C03 C01 C02 107(2) . . ?
C02 C02 C01 118(2) 2_676 . ?

loop_
_geom_bond_atom_site_label_1
_geom_bond_atom_site_label_2
_geom_bond_distance
_geom_bond_site_symmetry_2
_geom_bond_publ_flag
Cr N21 2.066(3) . ?
Cr N51 2.074(3) . ?
Cr N11 2.145(3) . ?
Cr N41 2.176(3) . ?
Cr N31 2.421(3) . ?
Cr N61 2.520(3) . ?
Br1 C12 1.870(4) . ?
Br2 C22 1.878(4) . ?
Br3 C32 1.877(4) . ?
Br4 C42 1.884(4) . ?
Br5 C52 1.887(4) . ?
Br6 C62 1.884(4) . ?
N11 C11 1.343(5) . ?
N11 N12 1.379(5) . ?
N12 C13 1.332(5) . ?
N12 B1 1.536(6) . ?
N21 C21 1.319(5) . ?
N21 N22 1.368(5) . ?
N22 C23 1.366(5) . ?
N22 B1 1.546(6) . ?
N31 C31 1.337(6) . ?
N31 N32 1.372(5) . ?
N32 C33 1.349(5) . ?
N32 B1 1.537(7) . ?
N41 C41 1.351(5) . ?
N41 N42 1.363(5) . ?
N42 C43 1.335(5) . ?
N42 B2 1.555(5) . ?
N51 C51 1.333(5) . ?
N51 N52 1.360(5) . ?
N52 C53 1.361(5) . ?
N52 B2 1.545(6) . ?
N61 C61 1.352(5) . ?
N61 N62 1.368(5) . ?
N62 C63 1.339(5) . ?
N62 B2 1.539(6) . ?
C11 C12 1.399(6) . ?
C11 C14 1.515(6) . ?
C12 C13 1.367(6) . ?
C14 C15 1.522(6) . ?
C14 C16 1.524(6) . ?
C21 C22 1.382(7) . ?
C22 C23 1.377(7) . ?
C23 C24 1.497(7) . ?
C24 C26 1.510(8) . ?
C24 C25 1.521(8) . ?
C31 C32 1.390(6) . ?
C31 C34 1.513(7) . ?
C32 C33 1.364(7) . ?
C34 C36 1.516(8) . ?
C34 C35 1.531(7) . ?
C41 C42 1.386(6) . ?
C41 C44 1.500(6) . ?
C42 C43 1.363(6) . ?
C44 C45 1.522(6) . ?
C44 C46 1.530(6) . ?
C51 C52 1.380(6) . ?
C52 C53 1.366(6) . ?
C53 C54 1.500(6) . ?
C54 C56 1.483(7) . ?
C54 C55 1.496(8) . ?
C61 C62 1.387(6) . ?
C61 C64 1.502(6) . ?
C62 C63 1.356(6) . ?
C64 C65 1.521(6) . ?
C64 C66 1.545(6) . ?
C01 C03 1.41(3) . ?
C01 C02 1.53(2) . ?
C02 C02 1.45(3) 2_676 ?
